data_7033883
loop_
_publ_author_name
'Cao, Wei'
'Zheng, Xiang-Jun'
'Fang, De-Cai'
'Jin, Lin-Pei'

_publ_section_title
;
 Metal ion-assisted ring-opening of a quinazoline-based chemosensor:
 detection of copper(ii) in aqueous media.
;
_journal_issue 11
_journal_name_full 'Dalton transactions (Cambridge, England : 2003)'
_journal_page_first 5191
_journal_page_last 5196
_journal_paper_doi 10.1039/c4dt03791j
_journal_volume 44
_journal_year 2015
_chemical_formula_sum 'C44 H34 Cd2 N6 O6'
_chemical_formula_weight 967.59
_chemical_name_systematic
; 
 ? 
;
_space_group_IT_number 14
_symmetry_cell_setting monoclinic
_symmetry_space_group_name_Hall '-P 2ybc'
_symmetry_space_group_name_H-M 'P 1 21/c 1'
_atom_sites_solution_hydrogens geom
_atom_sites_solution_primary direct
_atom_sites_solution_secondary difmap
_audit_creation_method SHELXL-97
_audit_update_record
;
2015-01-09 deposited with the CCDC.
2015-02-04 downloaded from the CCDC.
;
_cell_angle_alpha 90.00
_cell_angle_beta 101.7390(10)
_cell_angle_gamma 90.00
_cell_formula_units_Z 2
_cell_length_a 10.4450(7)
_cell_length_b 21.7593(14)
_cell_length_c 8.6952(6)
_cell_measurement_reflns_used 1190
_cell_measurement_temperature 296(2)
_cell_measurement_theta_max 21.60
_cell_measurement_theta_min 2.49
_cell_volume 1934.9(2)
_computing_cell_refinement 'Bruker SMART'
_computing_data_collection 'Bruker SMART'
_computing_data_reduction 'Bruker SAINT'
_computing_molecular_graphics 'Bruker SHELXTL'
_computing_publication_material 'Bruker SHELXTL'
_computing_structure_refinement 'SHELXL-97 (Sheldrick, 1997)'
_computing_structure_solution 'SHELXS-97 (Sheldrick, 1990)'
_diffrn_ambient_temperature 296(2)
_diffrn_measured_fraction_theta_full 0.981
_diffrn_measured_fraction_theta_max 0.981
_diffrn_measurement_device_type 'CCD area detector'
_diffrn_measurement_method 'phi and omega scans'
_diffrn_radiation_monochromator graphite
_diffrn_radiation_source 'fine-focus sealed tube'
_diffrn_radiation_type MoK\a
_diffrn_radiation_wavelength 0.71073
_diffrn_reflns_av_R_equivalents 0.0230
_diffrn_reflns_av_sigmaI/netI 0.0296
_diffrn_reflns_limit_h_max 13
_diffrn_reflns_limit_h_min -13
_diffrn_reflns_limit_k_max 28
_diffrn_reflns_limit_k_min -27
_diffrn_reflns_limit_l_max 8
_diffrn_reflns_limit_l_min -11
_diffrn_reflns_number 11656
_diffrn_reflns_theta_full 27.67
_diffrn_reflns_theta_max 27.67
_diffrn_reflns_theta_min 1.87
_exptl_absorpt_coefficient_mu 1.158
_exptl_absorpt_correction_T_max 0.9338
_exptl_absorpt_correction_T_min 0.8015
_exptl_absorpt_correction_type multi-scan
_exptl_absorpt_process_details SADABS
_exptl_crystal_colour yellow
_exptl_crystal_density_diffrn 1.661
_exptl_crystal_density_method 'not measured'
_exptl_crystal_description block
_exptl_crystal_F_000 968
_exptl_crystal_size_max 0.20
_exptl_crystal_size_mid 0.15
_exptl_crystal_size_min 0.06
_refine_diff_density_max 0.353
_refine_diff_density_min -0.359
_refine_diff_density_rms 0.115
_refine_ls_extinction_method none
_refine_ls_goodness_of_fit_ref 1.036
_refine_ls_hydrogen_treatment mixed
_refine_ls_matrix_type full
_refine_ls_number_parameters 263
_refine_ls_number_reflns 4449
_refine_ls_number_restraints 0
_refine_ls_restrained_S_all 1.036
_refine_ls_R_factor_all 0.0433
_refine_ls_R_factor_gt 0.0304
_refine_ls_shift/su_max 0.002
_refine_ls_shift/su_mean 0.000
_refine_ls_structure_factor_coef Fsqd
_refine_ls_weighting_details 'calc w=1/[\s^2^(Fo^2^)+(0.0419P)^2^+0.0398P] where P=(Fo^2^+2Fc^2^)/3'
_refine_ls_weighting_scheme calc
_refine_ls_wR_factor_gt 0.0721
_refine_ls_wR_factor_ref 0.0778
_reflns_number_gt 3515
_reflns_number_total 4449
_reflns_threshold_expression >2sigma(I)
_cod_data_source_file c4dt03791j2.cif
_cod_data_source_block 4
_cod_depositor_comments
;
The following automatic conversions were performed:

'_symmetry_cell_setting' value 'Monoclinic' changed to 'monoclinic'
according to
/usr/data/users/saulius/crontab/automatic-downloads/rss-feeds/RSC/lib/dictionaries/cif_core.dic
dictionary named 'cif_core.dic' version 2.4.2 from 2011-04-26.

'_exptl_absorpt_correction_type' value 'Multi-scan' changed to
'multi-scan' according to
/usr/data/users/saulius/crontab/automatic-downloads/rss-feeds/RSC/lib/dictionaries/cif_core.dic
dictionary named 'cif_core.dic' version 2.4.2 from 2011-04-26.

Automatic conversion script
Id: cif_fix_values 3008 2015-01-20 13:52:24Z robertas 

 Adding full bibliography for 7033882--7033884.cif.
;
_cod_original_sg_symbol_H-M P2(1)/c
_cod_database_code 7033883

loop_
_symmetry_equiv_pos_as_xyz
'x, y, z'
'-x, y+1/2, -z+1/2'
'-x, -y, -z'
'x, -y-1/2, z-1/2'

loop_
_atom_site_label
_atom_site_type_symbol
_atom_site_fract_x
_atom_site_fract_y
_atom_site_fract_z
_atom_site_U_iso_or_equiv
_atom_site_adp_type
_atom_site_occupancy
_atom_site_symmetry_multiplicity
_atom_site_calc_flag
_atom_site_refinement_flags
C1 C 0.5720(3) 0.27656(12) 0.3143(3) 0.0536(7) Uani 1 1 d .
C2 C 0.6576(3) 0.25165(16) 0.2256(4) 0.0738(9) Uani 1 1 d .
H2 H 0.6535 0.2105 0.1960 0.089 Uiso 1 1 calc R
C3 C 0.7470(3) 0.29066(19) 0.1851(5) 0.0860(11) Uani 1 1 d .
H3 H 0.8036 0.2762 0.1236 0.103 Uiso 1 1 calc R
C4 C 0.7557(3) 0.35200(17) 0.2336(4) 0.0778(10) Uani 1 1 d .
H4 H 0.8190 0.3770 0.2046 0.093 Uiso 1 1 calc R
C5 C 0.6748(3) 0.37628(14) 0.3218(4) 0.0597(7) Uani 1 1 d .
H5 H 0.6821 0.4171 0.3542 0.072 Uiso 1 1 calc R
C6 C 0.5806(2) 0.33763(11) 0.3617(3) 0.0486(6) Uani 1 1 d .
C7 C 0.4101(3) 0.29902(11) 0.4339(3) 0.0481(6) Uani 1 1 d .
C8 C 0.2899(3) 0.29061(12) 0.4919(3) 0.0545(7) Uani 1 1 d .
C9 C 0.2021(3) 0.33856(13) 0.5033(3) 0.0571(7) Uani 1 1 d .
C10 C 0.0926(3) 0.32651(17) 0.5650(5) 0.0827(10) Uani 1 1 d .
H10 H 0.0348 0.3581 0.5745 0.099 Uiso 1 1 calc R
C11 C 0.0686(4) 0.2675(2) 0.6130(6) 0.1019(14) Uani 1 1 d .
H11 H -0.0032 0.2602 0.6586 0.122 Uiso 1 1 calc R
C12 C 0.1489(4) 0.22053(19) 0.5939(5) 0.0926(13) Uani 1 1 d .
H12 H 0.1296 0.1806 0.6201 0.111 Uiso 1 1 calc R
C13 C 0.2582(3) 0.23215(14) 0.5360(4) 0.0701(9) Uani 1 1 d .
H13 H 0.3137 0.1997 0.5257 0.084 Uiso 1 1 calc R
C14 C 0.1368(3) 0.43146(12) 0.3770(4) 0.0613(8) Uani 1 1 d .
H14 H 0.0549 0.4129 0.3555 0.074 Uiso 1 1 calc R
C15 C 0.1427(3) 0.49259(13) 0.3159(4) 0.0576(7) Uani 1 1 d .
C16 C 0.2571(3) 0.52830(12) 0.3243(3) 0.0498(6) Uani 1 1 d .
C17 C 0.2441(3) 0.58421(14) 0.2419(4) 0.0633(8) Uani 1 1 d .
H17 H 0.3187 0.6076 0.2424 0.076 Uiso 1 1 calc R
C18 C 0.1267(4) 0.60583(16) 0.1610(4) 0.0786(10) Uani 1 1 d .
H18 H 0.1226 0.6432 0.1085 0.094 Uiso 1 1 calc R
C19 C 0.0140(4) 0.57194(16) 0.1574(6) 0.0932(13) Uani 1 1 d .
H19 H -0.0666 0.5867 0.1047 0.112 Uiso 1 1 calc R
C20 C 0.0230(3) 0.51667(16) 0.2322(5) 0.0849(12) Uani 1 1 d .
H20 H -0.0529 0.4938 0.2281 0.102 Uiso 1 1 calc R
C21 C 0.3727(4) 0.43150(13) 1.0358(4) 0.0737(9) Uani 1 1 d .
H21A H 0.3327 0.3947 1.0650 0.111 Uiso 1 1 calc R
H21B H 0.3166 0.4660 1.0418 0.111 Uiso 1 1 calc R
H21C H 0.4553 0.4378 1.1061 0.111 Uiso 1 1 calc R
C22 C 0.3939(3) 0.42520(12) 0.8701(3) 0.0523(7) Uani 1 1 d .
Cd1 Cd 0.436846(17) 0.434126(7) 0.57082(2) 0.04536(8) Uani 1 1 d .
N1 N 0.4652(2) 0.25283(9) 0.3639(3) 0.0560(6) Uani 1 1 d .
H1 H 0.4380 0.2155 0.3527 0.067 Uiso 1 1 calc R
N2 N 0.4786(2) 0.35047(9) 0.4369(3) 0.0471(5) Uani 1 1 d .
N3 N 0.2297(2) 0.39907(10) 0.4575(3) 0.0507(5) Uani 1 1 d .
O1 O 0.37328(16) 0.51179(7) 0.4035(2) 0.0516(5) Uani 1 1 d .
O2 O 0.4274(2) 0.37510(8) 0.8196(2) 0.0618(5) Uani 1 1 d .
O3 O 0.3781(2) 0.47203(8) 0.7859(2) 0.0673(6) Uani 1 1 d .

loop_
_atom_site_aniso_label
_atom_site_aniso_U_11
_atom_site_aniso_U_22
_atom_site_aniso_U_33
_atom_site_aniso_U_23
_atom_site_aniso_U_13
_atom_site_aniso_U_12
C1 0.0543(15) 0.0445(13) 0.0577(17) -0.0006(13) 0.0013(13) 0.0028(12)
C2 0.071(2) 0.0633(19) 0.083(2) -0.0214(18) 0.0074(18) 0.0183(16)
C3 0.0556(18) 0.101(3) 0.104(3) -0.025(2) 0.0224(19) 0.0112(19)
C4 0.0565(18) 0.087(2) 0.093(3) -0.015(2) 0.0216(18) -0.0092(17)
C5 0.0546(16) 0.0550(16) 0.070(2) -0.0072(15) 0.0141(14) -0.0059(13)
C6 0.0518(14) 0.0419(13) 0.0491(15) -0.0036(12) 0.0033(12) 0.0039(11)
C7 0.0587(15) 0.0351(12) 0.0484(15) -0.0013(11) 0.0060(12) -0.0062(11)
C8 0.0649(17) 0.0446(14) 0.0517(16) -0.0036(12) 0.0061(13) -0.0192(12)
C9 0.0585(16) 0.0538(15) 0.0586(17) -0.0083(13) 0.0114(14) -0.0214(13)
C10 0.069(2) 0.083(2) 0.103(3) -0.013(2) 0.033(2) -0.0270(18)
C11 0.085(3) 0.115(3) 0.116(3) -0.003(3) 0.043(2) -0.050(3)
C12 0.107(3) 0.081(3) 0.088(3) 0.006(2) 0.015(2) -0.051(2)
C13 0.088(2) 0.0507(16) 0.067(2) 0.0026(15) 0.0072(17) -0.0281(15)
C14 0.0425(14) 0.0573(17) 0.084(2) -0.0166(15) 0.0126(15) -0.0094(12)
C15 0.0484(14) 0.0497(15) 0.0711(19) -0.0150(14) 0.0038(14) -0.0001(12)
C16 0.0533(15) 0.0444(13) 0.0499(15) -0.0096(12) 0.0060(12) 0.0018(11)
C17 0.0671(18) 0.0485(15) 0.069(2) 0.0040(14) 0.0017(16) -0.0020(14)
C18 0.082(2) 0.0604(19) 0.084(2) 0.0060(17) -0.0050(19) 0.0139(17)
C19 0.069(2) 0.078(3) 0.116(3) 0.003(2) -0.019(2) 0.0192(18)
C20 0.0496(17) 0.072(2) 0.123(3) -0.009(2) -0.0069(19) -0.0016(15)
C21 0.102(3) 0.064(2) 0.0570(19) -0.0115(16) 0.0199(18) -0.0170(17)
C22 0.0576(16) 0.0452(15) 0.0530(16) -0.0050(12) 0.0087(13) -0.0085(12)
Cd1 0.05024(12) 0.03316(11) 0.05127(13) -0.00397(8) 0.00702(9) -0.00729(7)
N1 0.0711(15) 0.0311(10) 0.0620(14) -0.0063(10) 0.0041(12) -0.0039(10)
N2 0.0540(12) 0.0352(10) 0.0526(13) -0.0045(9) 0.0120(10) -0.0065(9)
N3 0.0490(12) 0.0427(11) 0.0619(14) -0.0088(11) 0.0144(11) -0.0101(10)
O1 0.0455(9) 0.0409(9) 0.0640(12) 0.0032(8) 0.0004(9) -0.0072(7)
O2 0.0836(14) 0.0423(10) 0.0616(13) 0.0018(9) 0.0193(11) 0.0048(9)
O3 0.1072(16) 0.0378(10) 0.0590(13) 0.0010(9) 0.0217(11) -0.0020(10)

loop_
_atom_type_symbol
_atom_type_description
_atom_type_scat_dispersion_real
_atom_type_scat_dispersion_imag
_atom_type_scat_source
C C 0.0033 0.0016 'International Tables Vol C Tables 4.2.6.8 and 6.1.1.4'
H H 0.0000 0.0000 'International Tables Vol C Tables 4.2.6.8 and 6.1.1.4'
N N 0.0061 0.0033 'International Tables Vol C Tables 4.2.6.8 and 6.1.1.4'
O O 0.0106 0.0060 'International Tables Vol C Tables 4.2.6.8 and 6.1.1.4'
Cd Cd -0.8075 1.2024 'International Tables Vol C Tables 4.2.6.8 and 6.1.1.4'

loop_
_geom_angle_atom_site_label_1
_geom_angle_atom_site_label_2
_geom_angle_atom_site_label_3
_geom_angle
_geom_angle_site_symmetry_1
_geom_angle_site_symmetry_3
N1 C1 C6 105.9(2) . .
N1 C1 C2 132.5(3) . .
C6 C1 C2 121.5(3) . .
C3 C2 C1 116.7(3) . .
C3 C2 H2 121.7 . .
C1 C2 H2 121.7 . .
C2 C3 C4 121.6(3) . .
C2 C3 H3 119.2 . .
C4 C3 H3 119.2 . .
C5 C4 C3 122.1(3) . .
C5 C4 H4 118.9 . .
C3 C4 H4 118.9 . .
C4 C5 C6 117.3(3) . .
C4 C5 H5 121.4 . .
C6 C5 H5 121.4 . .
N2 C6 C1 108.9(2) . .
N2 C6 C5 130.2(2) . .
C1 C6 C5 120.7(3) . .
N2 C7 N1 110.9(2) . .
N2 C7 C8 126.8(2) . .
N1 C7 C8 122.3(2) . .
C13 C8 C9 117.7(3) . .
C13 C8 C7 118.8(3) . .
C9 C8 C7 123.5(2) . .
C10 C9 C8 119.3(3) . .
C10 C9 N3 121.0(3) . .
C8 C9 N3 119.7(2) . .
C9 C10 C11 120.4(4) . .
C9 C10 H10 119.8 . .
C11 C10 H10 119.8 . .
C12 C11 C10 120.4(4) . .
C12 C11 H11 119.8 . .
C10 C11 H11 119.8 . .
C11 C12 C13 119.5(3) . .
C11 C12 H12 120.2 . .
C13 C12 H12 120.2 . .
C12 C13 C8 122.5(4) . .
C12 C13 H13 118.7 . .
C8 C13 H13 118.7 . .
N3 C14 C15 128.6(3) . .
N3 C14 H14 115.7 . .
C15 C14 H14 115.7 . .
C20 C15 C16 118.2(3) . .
C20 C15 C14 115.7(3) . .
C16 C15 C14 126.0(3) . .
O1 C16 C17 119.1(2) . .
O1 C16 C15 123.8(3) . .
C17 C16 C15 117.1(3) . .
C18 C17 C16 123.0(3) . .
C18 C17 H17 118.5 . .
C16 C17 H17 118.5 . .
C17 C18 C19 119.9(3) . .
C17 C18 H18 120.1 . .
C19 C18 H18 120.1 . .
C20 C19 C18 119.0(3) . .
C20 C19 H19 120.5 . .
C18 C19 H19 120.5 . .
C19 C20 C15 122.8(3) . .
C19 C20 H20 118.6 . .
C15 C20 H20 118.6 . .
C22 C21 H21A 109.5 . .
C22 C21 H21B 109.5 . .
H21A C21 H21B 109.5 . .
C22 C21 H21C 109.5 . .
H21A C21 H21C 109.5 . .
H21B C21 H21C 109.5 . .
O3 C22 O2 121.3(3) . .
O3 C22 C21 117.4(3) . .
O2 C22 C21 121.4(3) . .
O3 Cd1 O1 99.74(7) . .
O3 Cd1 N2 147.59(7) . .
O1 Cd1 N2 109.70(8) . .
O3 Cd1 O1 96.24(8) . 3_666
O1 Cd1 O1 79.11(6) . 3_666
N2 Cd1 O1 102.25(7) . 3_666
O3 Cd1 N3 94.91(8) . .
O1 Cd1 N3 81.05(7) . .
N2 Cd1 N3 77.07(8) . .
O1 Cd1 N3 158.61(8) 3_666 .
O3 Cd1 O2 53.80(7) . .
O1 Cd1 O2 151.45(7) . .
N2 Cd1 O2 94.42(7) . .
O1 Cd1 O2 111.25(7) 3_666 .
N3 Cd1 O2 90.05(7) . .
C7 N1 C1 107.8(2) . .
C7 N1 H1 126.1 . .
C1 N1 H1 126.1 . .
C7 N2 C6 106.5(2) . .
C7 N2 Cd1 122.19(18) . .
C6 N2 Cd1 130.92(15) . .
C14 N3 C9 119.2(2) . .
C14 N3 Cd1 125.95(18) . .
C9 N3 Cd1 114.24(17) . .
C16 O1 Cd1 131.66(16) . .
C16 O1 Cd1 126.97(16) . 3_666
Cd1 O1 Cd1 100.89(6) . 3_666
C22 O2 Cd1 85.43(17) . .
C22 O3 Cd1 99.42(17) . .

loop_
_geom_bond_atom_site_label_1
_geom_bond_atom_site_label_2
_geom_bond_distance
_geom_bond_site_symmetry_2
C1 N1 1.376(4) .
C1 C6 1.389(3) .
C1 C2 1.403(4) .
C2 C3 1.360(5) .
C2 H2 0.9300 .
C3 C4 1.397(5) .
C3 H3 0.9300 .
C4 C5 1.358(4) .
C4 H4 0.9300 .
C5 C6 1.391(4) .
C5 H5 0.9300 .
C6 N2 1.387(3) .
C7 N2 1.326(3) .
C7 N1 1.362(3) .
C7 C8 1.456(4) .
C8 C13 1.388(4) .
C8 C9 1.406(4) .
C9 C10 1.383(4) .
C9 N3 1.422(3) .
C10 C11 1.390(5) .
C10 H10 0.9300 .
C11 C12 1.353(6) .
C11 H11 0.9300 .
C12 C13 1.362(5) .
C12 H12 0.9300 .
C13 H13 0.9300 .
C14 N3 1.285(4) .
C14 C15 1.439(4) .
C14 H14 0.9300 .
C15 C20 1.414(4) .
C15 C16 1.415(4) .
C16 O1 1.317(3) .
C16 C17 1.404(4) .
C17 C18 1.367(4) .
C17 H17 0.9300 .
C18 C19 1.384(5) .
C18 H18 0.9300 .
C19 C20 1.362(5) .
C19 H19 0.9300 .
C20 H20 0.9300 .
C21 C22 1.507(4) .
C21 H21A 0.9600 .
C21 H21B 0.9600 .
C21 H21C 0.9600 .
C22 O3 1.246(3) .
C22 O2 1.251(3) .
Cd1 O3 2.241(2) .
Cd1 O1 2.2408(17) .
Cd1 N2 2.251(2) .
Cd1 O1 2.2776(16) 3_666
Cd1 N3 2.317(2) .
Cd1 O2 2.535(2) .
N1 H1 0.8600 .
O1 Cd1 2.2776(16) 3_666
